data_1508466
loop_
_publ_author_name
'Kato, Reizo'
'Hengbo, Cui'

_publ_section_title
;
 Cation Dependence of Crystal Structure and Band Parameters in a Series of
 Molecular Conductors, beta'-(Cation)[Pd(dmit)2]2 (dmit =
 1,3-dithiole-2-thione-4,5-dithiolate)
;
_journal_issue 3
_journal_name_full Crystals
_journal_page_first 861
_journal_page_last 874
_journal_paper_doi 10.3390/cryst2030861
_journal_volume 2
_journal_year 2012
_chemical_formula_moiety '(C5 H12 P), 2(C3 Pd S10)'
_chemical_formula_sum 'C17 H14 P Pd2 S20'
_chemical_formula_weight 1103.27
_space_group_IT_number 15
_symmetry_cell_setting monoclinic
_symmetry_Int_Tables_number 15
_symmetry_space_group_name_Hall '-C 2yc'
_symmetry_space_group_name_H-M 'C 1 2/c 1'
_cell_angle_alpha 90.0000
_cell_angle_beta 96.938(3)
_cell_angle_gamma 90.0000
_cell_formula_units_Z 4
_cell_length_a 14.437(4)
_cell_length_b 6.3614(15)
_cell_length_c 37.243(9)
_cell_measurement_reflns_used 4150
_cell_measurement_temperature 296(2)
_cell_measurement_theta_max 31.3
_cell_measurement_theta_min 2.2
_cell_volume 3395.3(15)
_computing_cell_refinement CrystalClear
_computing_data_collection CrystalClear
_computing_data_reduction CrystalStructure
_computing_publication_material 'CrystalStructure 3.8'
_computing_structure_refinement SHELXL
_computing_structure_solution SIR92
_diffrn_ambient_temperature 296(2)
_diffrn_detector_area_resol_mean 7.31
_diffrn_measured_fraction_theta_full 0.950
_diffrn_measured_fraction_theta_max 0.950
_diffrn_measurement_device_type 'Rigaku Mercury'
_diffrn_measurement_method \w
_diffrn_radiation_type 'Mo K\a'
_diffrn_radiation_wavelength 0.71075
_diffrn_reflns_av_R_equivalents 0.034
_diffrn_reflns_limit_h_max 20
_diffrn_reflns_limit_h_min -20
_diffrn_reflns_limit_k_max 8
_diffrn_reflns_limit_k_min -8
_diffrn_reflns_limit_l_max 51
_diffrn_reflns_limit_l_min -51
_diffrn_reflns_number 14579
_diffrn_reflns_theta_full 30.05
_diffrn_reflns_theta_max 30.05
_exptl_absorpt_coefficient_mu 2.354
_exptl_absorpt_correction_T_max 0.9544
_exptl_absorpt_correction_T_min 0.6504
_exptl_absorpt_correction_type empirical
_exptl_crystal_colour black
_exptl_crystal_density_diffrn 2.158
_exptl_crystal_density_method 'not measured'
_exptl_crystal_description platelet
_exptl_crystal_F_000 2172.00
_exptl_crystal_size_max 0.20
_exptl_crystal_size_mid 0.20
_exptl_crystal_size_min 0.02
_refine_diff_density_max 0.86
_refine_diff_density_min -0.69
_refine_ls_extinction_method none
_refine_ls_goodness_of_fit_ref 1.030
_refine_ls_hydrogen_treatment refall
_refine_ls_number_parameters 186
_refine_ls_number_reflns 4702
_refine_ls_R_factor_gt 0.0324
_refine_ls_shift/su_max 0.0020
_refine_ls_structure_factor_coef Fsqd
_refine_ls_weighting_details 'w = 1/[\s^2^(Fo^2^)+(0.0384P)^2^+0.0000P] where P=(Fo^2^+2Fc^2^)/3'
_refine_ls_weighting_scheme calc
_refine_ls_wR_factor_ref 0.0820
_reflns_number_gt 3805
_reflns_number_total 4702
_reflns_threshold_expression F^2^>2.0\s(F^2^)
_cod_data_source_file C17H14PPd2S20_C2_c_EtMe3PPddmit22_crystals-02-00861-s001_DC201.cif
_cod_data_source_block '__661_EtMe3P_monoc110728_2'
_cod_original_cell_volume 3395.3(14)
_cod_original_formula_sum 'C17 H14 P Pd2 S20 '
_cod_database_code 1508466

loop_
_symmetry_equiv_pos_site_id
_symmetry_equiv_pos_as_xyz
1 +X,+Y,+Z
2 -X,+Y,1/2-Z
3 -X,-Y,-Z
4 +X,-Y,1/2+Z
5 1/2+X,1/2+Y,+Z
6 1/2-X,1/2+Y,1/2-Z
7 1/2-X,1/2-Y,-Z
8 1/2+X,1/2-Y,1/2+Z

loop_
_atom_site_label
_atom_site_type_symbol
_atom_site_fract_x
_atom_site_fract_y
_atom_site_fract_z
_atom_site_U_iso_or_equiv
_atom_site_adp_type
_atom_site_occupancy
_atom_site_symmetry_multiplicity
_atom_site_calc_flag
_atom_site_refinement_flags
Pd(1) Pd 0.849375(13) 0.17548(3) 0.517983(5) 0.02796(6) Uani 1.00 1 d .
S(1) S 0.86198(5) 0.48009(11) 0.551593(19) 0.03387(15) Uani 1.00 1 d .
S(2) S 0.78859(5) 0.00377(11) 0.564337(19) 0.03546(16) Uani 1.00 1 d .
S(3) S 0.91958(5) 0.34026(11) 0.473511(19) 0.03532(15) Uani 1.00 1 d .
S(4) S 0.84627(5) -0.13294(11) 0.485764(19) 0.03429(15) Uani 1.00 1 d .
S(5) S 0.82227(6) 0.56825(13) 0.62754(2) 0.04438(18) Uani 1.00 1 d .
S(6) S 0.75759(6) 0.14770(14) 0.63848(2) 0.0453(2) Uani 1.00 1 d .
S(7) S 0.97253(6) 0.18538(12) 0.40290(2) 0.04000(17) Uani 1.00 1 d .
S(8) S 0.91003(6) -0.23781(12) 0.41436(2) 0.03848(17) Uani 1.00 1 d .
S(9) S 0.76215(8) 0.4553(2) 0.69846(3) 0.0734(3) Uani 1.00 1 d .
S(10) S 0.98571(7) -0.13835(16) 0.34619(2) 0.0580(2) Uani 1.00 1 d .
P(1) P 1.0000 0.7862(2) 0.7500 0.0552(3) Uani 1.00 2 d S
C(1) C 0.82364(19) 0.3987(4) 0.59068(7) 0.0324(5) Uani 1.00 1 d .
C(2) C 0.79245(19) 0.1982(4) 0.59589(7) 0.0339(6) Uani 1.00 1 d .
C(3) C 0.92517(18) 0.1436(4) 0.44327(7) 0.0306(5) Uani 1.00 1 d .
C(4) C 0.89466(18) -0.0595(4) 0.44864(7) 0.0293(5) Uani 1.00 1 d .
C(5) C 0.7794(2) 0.3931(5) 0.65662(8) 0.0453(7) Uani 1.00 1 d .
C(6) C 0.95708(19) -0.0664(4) 0.38577(8) 0.0357(6) Uani 1.00 1 d .
C(7) C 0.9024(2) 0.9464(6) 0.73417(12) 0.0792(14) Uani 1.00 1 d .
C(8A) C 1.0295 0.6295 0.7131 0.078 Uani 0.50 1 d R
C(8B) C 1.0295 0.6295 0.7131 0.078 Uani 0.50 1 d R
C(9) C 1.1133(5) 0.5062(12) 0.7167(2) 0.074(2) Uani 0.50 1 d P
H(7A) H 0.8915 0.9392 0.7083 0.095 Uiso 1.00 1 c R
H(7B) H 0.9150 1.0893 0.7415 0.095 Uiso 1.00 1 c R
H(7C) H 0.8482 0.8970 0.7442 0.095 Uiso 1.00 1 c R
H(8A) H 0.9778 0.5341 0.7066 0.094 Uiso 0.50 1 c R
H(8B) H 1.0322 0.7231 0.6927 0.094 Uiso 0.50 1 c R
H(8C) H 1.0817 0.5413 0.7213 0.094 Uiso 0.50 1 c R
H(8D) H 1.0455 0.7197 0.6942 0.094 Uiso 0.50 1 c R
H(8E) H 0.9771 0.5436 0.7042 0.094 Uiso 0.50 1 c R
H(9A) H 1.1002 0.3682 0.7253 0.088 Uiso 0.50 1 c R
H(9B) H 1.1596 0.5725 0.7336 0.088 Uiso 0.50 1 c R
H(9C) H 1.1361 0.4952 0.6936 0.088 Uiso 0.50 1 c R

loop_
_atom_site_aniso_label
_atom_site_aniso_U_11
_atom_site_aniso_U_22
_atom_site_aniso_U_33
_atom_site_aniso_U_12
_atom_site_aniso_U_13
_atom_site_aniso_U_23
Pd(1) 0.03229(12) 0.02823(12) 0.02446(10) -0.00257(9) 0.00795(8) -0.00230(9)
S(1) 0.0423(3) 0.0306(3) 0.0301(3) -0.0049(3) 0.0101(2) -0.0042(2)
S(2) 0.0465(4) 0.0318(3) 0.0301(3) -0.0053(3) 0.0128(3) -0.0007(2)
S(3) 0.0454(4) 0.0309(3) 0.0319(3) -0.0090(3) 0.0141(3) -0.0033(2)
S(4) 0.0490(4) 0.0280(3) 0.0285(3) -0.0061(3) 0.0152(3) -0.0021(2)
S(5) 0.0561(4) 0.0458(4) 0.0322(3) 0.0029(3) 0.0093(3) -0.0115(3)
S(6) 0.0494(4) 0.0601(5) 0.0286(3) -0.0058(4) 0.0141(3) 0.0004(3)
S(7) 0.0479(4) 0.0424(4) 0.0330(3) -0.0053(3) 0.0182(3) 0.0017(3)
S(8) 0.0501(4) 0.0352(3) 0.0326(3) 0.0003(3) 0.0147(3) -0.0059(3)
S(9) 0.0823(7) 0.1047(8) 0.0377(4) -0.0044(6) 0.0263(5) -0.0216(5)
S(10) 0.0708(6) 0.0737(6) 0.0336(4) 0.0087(5) 0.0228(4) -0.0075(4)
P(1) 0.0658(8) 0.0452(7) 0.0573(8) 0.0000 0.0191(6) 0.0000
C(1) 0.0297(13) 0.0397(15) 0.0277(13) 0.0039(11) 0.0035(10) -0.0064(11)
C(2) 0.0299(13) 0.0484(17) 0.0240(12) 0.0017(12) 0.0057(10) 0.0002(11)
C(3) 0.0272(12) 0.0384(15) 0.0273(12) -0.0002(11) 0.0074(10) -0.0015(11)
C(4) 0.0316(13) 0.0317(14) 0.0252(12) 0.0035(11) 0.0055(10) -0.0022(10)
C(5) 0.0359(15) 0.068(2) 0.0331(15) 0.0054(15) 0.0081(12) -0.0083(15)
C(6) 0.0324(13) 0.0450(17) 0.0308(13) 0.0048(12) 0.0081(11) -0.0007(12)
C(7) 0.093(3) 0.069(2) 0.084(3) 0.027(2) 0.045(2) 0.034(2)
C(8A) 0.078(3) 0.071(2) 0.084(3) 0.004(2) 0.005(2) -0.031(2)
C(8B) 0.078(3) 0.071(2) 0.084(3) 0.004(2) 0.005(2) -0.031(2)
C(9) 0.086(6) 0.063(5) 0.068(5) 0.001(4) -0.003(4) -0.027(4)

loop_
_atom_type_symbol
_atom_type_description
_atom_type_scat_dispersion_real
_atom_type_scat_dispersion_imag
_atom_type_scat_source
S S 0.125 0.123
;
International Tables for Crystallography
(1992, Vol. C, Tables 4.2.6.8 and 6.1.1.4)
;
Pd Pd -0.999 1.007
;
International Tables for Crystallography
(1992, Vol. C, Tables 4.2.6.8 and 6.1.1.4)
;
P P 0.102 0.094
;
International Tables for Crystallography
(1992, Vol. C, Tables 4.2.6.8 and 6.1.1.4)
;
C C 0.003 0.002
;
International Tables for Crystallography
(1992, Vol. C, Tables 4.2.6.8 and 6.1.1.4)
;
H H 0.000 0.000
;
International Tables for Crystallography
(1992, Vol. C, Table 6.1.1.4)
;

loop_
_geom_angle_atom_site_label_1
_geom_angle_atom_site_label_2
_geom_angle_atom_site_label_3
_geom_angle
_geom_angle_publ_flag
_geom_angle_site_symmetry_1
_geom_angle_site_symmetry_3
S(1) Pd(1) S(2) 90.22(2) yes . .
S(1) Pd(1) S(3) 89.72(2) yes . .
S(1) Pd(1) S(4) 176.45(2) yes . .
S(2) Pd(1) S(3) 176.22(2) yes . .
S(2) Pd(1) S(4) 90.07(2) yes . .
S(3) Pd(1) S(4) 89.75(2) yes . .
Pd(1) S(1) C(1) 101.35(10) yes . .
Pd(1) S(2) C(2) 100.89(10) yes . .
Pd(1) S(3) C(3) 101.73(9) yes . .
Pd(1) S(4) C(4) 101.97(9) yes . .
C(1) S(5) C(5) 97.70(14) yes . .
C(2) S(6) C(5) 97.49(14) yes . .
C(3) S(7) C(6) 97.49(14) yes . .
C(4) S(8) C(6) 97.79(13) yes . .
C(7) P(1) C(7) 110.16(18) yes . 2_756
C(7) P(1) C(8A) 108.5 yes . .
C(7) P(1) C(8A) 108.7 yes . 2_756
C(7) P(1) C(8B) 108.5 yes . .
C(7) P(1) C(8B) 108.7 yes . 2_756
C(7) P(1) C(8A) 108.7 yes 2_756 .
C(7) P(1) C(8A) 108.5 yes 2_756 2_756
C(7) P(1) C(8B) 108.7 yes 2_756 .
C(7) P(1) C(8B) 108.5 yes 2_756 2_756
C(8A) P(1) C(8A) 112.3 yes . 2_756
C(8A) P(1) C(8B) 0.0 yes . .
C(8A) P(1) C(8B) 112.3 yes . 2_756
C(8A) P(1) C(8B) 112.3 yes 2_756 .
C(8A) P(1) C(8B) 0.0 yes 2_756 2_756
C(8B) P(1) C(8B) 112.3 yes . 2_756
S(1) C(1) S(5) 121.38(17) yes . .
S(1) C(1) C(2) 123.4(2) yes . .
S(5) C(1) C(2) 115.3(2) yes . .
S(2) C(2) S(6) 120.19(17) yes . .
S(2) C(2) C(1) 124.1(2) yes . .
S(6) C(2) C(1) 115.7(2) yes . .
S(3) C(3) S(7) 121.06(16) yes . .
S(3) C(3) C(4) 123.4(2) yes . .
S(7) C(3) C(4) 115.5(2) yes . .
S(4) C(4) S(8) 121.45(15) yes . .
S(4) C(4) C(3) 123.1(2) yes . .
S(8) C(4) C(3) 115.5(2) yes . .
S(5) C(5) S(6) 113.86(17) yes . .
S(5) C(5) S(9) 123.0(2) yes . .
S(6) C(5) S(9) 123.1(2) yes . .
S(7) C(6) S(8) 113.70(17) yes . .
S(7) C(6) S(10) 123.64(18) yes . .
S(8) C(6) S(10) 122.65(18) yes . .
P(1) C(8A) C(9) 120.7 yes . .
P(1) C(8B) C(9) 120.7 yes . .
C(8A) C(9) C(8B) 0.0 yes . .
P(1) C(7) H(7A) 109.5 no . .
P(1) C(7) H(7B) 109.5 no . .
P(1) C(7) H(7C) 109.5 no . .
H(7A) C(7) H(7B) 109.5 no . .
H(7A) C(7) H(7C) 109.5 no . .
H(7B) C(7) H(7C) 109.5 no . .
P(1) C(8A) H(8A) 107.2 no . .
P(1) C(8A) H(8B) 107.2 no . .
P(1) C(8A) H(8C) 109.5 no . .
P(1) C(8A) H(8D) 109.5 no . .
P(1) C(8A) H(8E) 109.5 no . .
C(9) C(8A) H(8A) 107.2 no . .
C(9) C(8A) H(8B) 107.2 no . .
C(9) C(8A) H(8C) 13.9 no . .
C(9) C(8A) H(8D) 96.9 no . .
C(9) C(8A) H(8E) 109.9 no . .
H(8A) C(8A) H(8B) 106.8 no . .
H(8A) C(8A) H(8C) 105.3 no . .
H(8A) C(8A) H(8D) 115.7 no . .
H(8A) C(8A) H(8E) 6.4 no . .
H(8B) C(8A) H(8C) 120.2 no . .
H(8B) C(8A) H(8D) 11.5 no . .
H(8B) C(8A) H(8E) 100.4 no . .
H(8C) C(8A) H(8D) 109.5 no . .
H(8C) C(8A) H(8E) 109.5 no . .
H(8D) C(8A) H(8E) 109.5 no . .
P(1) C(8B) H(8A) 107.2 no . .
P(1) C(8B) H(8B) 107.2 no . .
P(1) C(8B) H(8C) 109.5 no . .
P(1) C(8B) H(8D) 109.5 no . .
P(1) C(8B) H(8E) 109.5 no . .
C(9) C(8B) H(8A) 107.2 no . .
C(9) C(8B) H(8B) 107.2 no . .
C(9) C(8B) H(8C) 13.9 no . .
C(9) C(8B) H(8D) 96.9 no . .
C(9) C(8B) H(8E) 109.9 no . .
H(8A) C(8B) H(8B) 106.8 no . .
H(8A) C(8B) H(8C) 105.3 no . .
H(8A) C(8B) H(8D) 115.7 no . .
H(8A) C(8B) H(8E) 6.4 no . .
H(8B) C(8B) H(8C) 120.2 no . .
H(8B) C(8B) H(8D) 11.5 no . .
H(8B) C(8B) H(8E) 100.4 no . .
H(8C) C(8B) H(8D) 109.5 no . .
H(8C) C(8B) H(8E) 109.5 no . .
H(8D) C(8B) H(8E) 109.5 no . .
C(8A) C(9) H(8C) 24.6 no . .
C(8A) C(9) H(9A) 109.5 no . .
C(8A) C(9) H(9B) 109.5 no . .
C(8A) C(9) H(9C) 109.5 no . .
C(8B) C(9) H(8C) 24.6 no . .
C(8B) C(9) H(9A) 109.5 no . .
C(8B) C(9) H(9B) 109.5 no . .
C(8B) C(9) H(9C) 109.5 no . .
H(8C) C(9) H(9A) 93.6 no . .
H(8C) C(9) H(9B) 98.8 no . .
H(8C) C(9) H(9C) 133.8 no . .
H(9A) C(9) H(9B) 109.5 no . .
H(9A) C(9) H(9C) 109.5 no . .
H(9B) C(9) H(9C) 109.5 no . .
C(8A) H(8A) C(8B) 0.0 no . .
C(8A) H(8A) H(8E) 81.5 no . .
C(8B) H(8A) H(8E) 81.5 no . .
C(8A) H(8B) C(8B) 0.0 no . .
C(8A) H(8B) H(8D) 81.3 no . .
C(8B) H(8B) H(8D) 81.3 no . .
C(8A) H(8C) C(8B) 0.0 no . .
C(8A) H(8C) C(9) 141.5 no . .
C(8B) H(8C) C(9) 141.5 no . .
C(8A) H(8D) C(8B) 0.0 no . .
C(8A) H(8D) H(8B) 87.2 no . .
C(8B) H(8D) H(8B) 87.2 no . .
C(8A) H(8E) C(8B) 0.0 no . .
C(8A) H(8E) H(8A) 92.1 no . .
C(8B) H(8E) H(8A) 92.1 no . .

loop_
_geom_bond_atom_site_label_1
_geom_bond_atom_site_label_2
_geom_bond_distance
_geom_bond_publ_flag
_geom_bond_site_symmetry_2
Pd(1) S(1) 2.3021(7) yes .
Pd(1) S(2) 2.3043(7) yes .
Pd(1) S(3) 2.2967(7) yes .
Pd(1) S(4) 2.2974(7) yes .
S(1) C(1) 1.699(2) yes .
S(2) C(2) 1.703(2) yes .
S(3) C(3) 1.692(2) yes .
S(4) C(4) 1.689(2) yes .
S(5) C(1) 1.748(2) yes .
S(5) C(5) 1.720(3) yes .
S(6) C(2) 1.751(2) yes .
S(6) C(5) 1.715(3) yes .
S(7) C(3) 1.746(2) yes .
S(7) C(6) 1.728(3) yes .
S(8) C(4) 1.742(2) yes .
S(8) C(6) 1.720(3) yes .
S(9) C(5) 1.656(3) yes .
S(10) C(6) 1.643(3) yes .
P(1) C(7) 1.780(3) yes .
P(1) C(7) 1.780(3) yes 2_756
P(1) C(8A) 1.789 yes .
P(1) C(8A) 1.789 yes 2_756
P(1) C(8B) 1.789 yes .
P(1) C(8B) 1.789 yes 2_756
C(1) C(2) 1.374(4) yes .
C(3) C(4) 1.387(3) yes .
C(7) H(7A) 0.960 no .
C(7) H(7B) 0.960 no .
C(7) H(7C) 0.960 no .
C(8A) H(8A) 0.970 no .
C(8A) H(8B) 0.970 no .
C(8A) H(8C) 0.960 no .
C(8A) H(8D) 0.960 no .
C(8A) H(8E) 0.960 no .
C(8B) H(8A) 0.970 no .
C(8B) H(8B) 0.970 no .
C(8B) H(8C) 0.960 no .
C(8B) H(8D) 0.960 no .
C(8B) H(8E) 0.960 no .
H(8A) H(8E) 0.108 no .
H(8B) H(8D) 0.194 no .

loop_
_geom_contact_atom_site_label_1
_geom_contact_atom_site_label_2
_geom_contact_distance
_geom_contact_site_symmetry_2
Pd(1) Pd(1) 3.1619(2) 7_656
S(1) S(2) 3.5450(9) 1_565
S(1) S(3) 3.5830(10) 3_766
S(1) S(4) 3.4623(9) 1_565
S(1) S(4) 3.3030(9) 7_656
S(1) S(7) 3.4830(10) 3_766
S(2) S(1) 3.5450(9) 1_545
S(2) S(3) 3.3136(9) 7_656
S(2) S(4) 3.4583(9) 7_646
S(2) S(8) 3.5020(11) 7_646
S(3) S(1) 3.5830(10) 3_766
S(3) S(2) 3.3136(9) 7_656
S(3) S(3) 3.5083(9) 3_766
S(3) S(4) 3.5603(9) 1_565
S(3) S(8) 3.4645(10) 1_565
S(4) S(1) 3.4623(9) 1_545
S(4) S(1) 3.3030(9) 7_656
S(4) S(2) 3.4583(9) 7_646
S(4) S(3) 3.5603(9) 1_545
S(4) S(4) 3.4324(10) 7_646
S(7) S(1) 3.4830(10) 3_766
S(8) S(2) 3.5020(11) 7_646
S(8) S(3) 3.4645(10) 1_545
S(9) C(9) 3.457(8) 2_756
S(10) C(9) 3.492(8) 3_756
P(1) C(9) 2.806(8) .
P(1) C(9) 2.806(8) 2_756
C(1) C(4) 3.465(3) 7_656
C(2) C(3) 3.450(3) 7_656
C(3) C(2) 3.450(3) 7_656
C(4) C(1) 3.465(3) 7_656
C(7) C(9) 3.368(9) 2_756
C(8A) C(9) 1.435 .
C(8B) C(9) 1.435 .
C(9) S(9) 3.457(8) 2_756
C(9) S(10) 3.492(8) 3_756
C(9) P(1) 2.806(8) .
C(9) C(7) 3.368(9) 2_756
C(9) C(8A) 1.435 .
C(9) C(8B) 1.435 .
S(5) H(8A) 3.487 .
S(5) H(8E) 3.410 .
S(6) H(7A) 3.322 1_545
S(6) H(9C) 3.017 5_445
S(9) H(7A) 3.597 .
S(9) H(7B) 3.465 1_545
S(9) H(7C) 3.440 .
S(9) H(7C) 2.839 6_646
S(9) H(8A) 3.132 .
S(9) H(8C) 3.561 2_756
S(9) H(8D) 3.455 5_445
S(9) H(8E) 3.135 .
S(9) H(9A) 3.311 2_756
S(9) H(9B) 2.745 2_756
S(9) H(9B) 3.210 5_445
S(9) H(9C) 3.439 5_445
S(10) H(7A) 3.118 3_766
S(10) H(8A) 3.275 3_756
S(10) H(8B) 3.009 3_766
S(10) H(8D) 3.065 3_766
S(10) H(8E) 3.271 3_756
S(10) H(9A) 3.156 3_756
S(10) H(9C) 3.133 3_756
C(5) H(8A) 3.344 .
C(5) H(8E) 3.313 .
C(7) H(9A) 3.082 2_766
C(7) H(9B) 3.594 5_455
C(9) H(7B) 3.127 2_746
C(9) H(7C) 2.901 2_756
C(9) H(7C) 3.492 5_545
C(9) H(8A) 1.955 .
C(9) H(8A) 3.291 2_756
C(9) H(8B) 1.955 .
C(9) H(8C) 0.553 .
C(9) H(8D) 1.819 .
C(9) H(8E) 1.980 .
C(9) H(8E) 3.372 2_756
C(9) H(9A) 0.960 .
C(9) H(9B) 0.960 .
C(9) H(9C) 0.960 .
H(7A) S(6) 3.322 1_565
H(7A) S(9) 3.597 .
H(7A) S(10) 3.118 3_766
H(7B) S(9) 3.465 1_565
H(7B) C(9) 3.127 2_766
H(7B) H(8A) 3.287 1_565
H(7B) H(8C) 3.189 2_766
H(7B) H(8E) 3.375 1_565
H(7B) H(9A) 3.325 1_565
H(7B) H(9A) 2.190 2_766
H(7B) H(9B) 3.422 2_766
H(7C) S(9) 3.440 .
H(7C) S(9) 2.839 6_656
H(7C) C(9) 2.901 2_756
H(7C) C(9) 3.492 5_455
H(7C) H(9A) 3.260 2_766
H(7C) H(9A) 3.570 5_455
H(7C) H(9B) 2.925 5_455
H(7C) H(9C) 3.454 5_455
H(8A) S(5) 3.487 .
H(8A) S(9) 3.132 .
H(8A) S(10) 3.275 3_756
H(8A) C(5) 3.344 .
H(8A) C(9) 1.955 .
H(8A) C(9) 3.291 2_756
H(8A) H(7B) 3.287 1_545
H(8B) S(10) 3.009 3_766
H(8B) C(9) 1.955 .
H(8C) S(9) 3.561 2_756
H(8C) C(9) 0.553 .
H(8C) H(7B) 3.189 2_746
H(8D) S(9) 3.455 5_555
H(8D) S(10) 3.065 3_766
H(8D) C(9) 1.819 .
H(8E) S(5) 3.410 .
H(8E) S(9) 3.135 .
H(8E) S(10) 3.271 3_756
H(8E) C(5) 3.313 .
H(8E) C(9) 1.980 .
H(8E) C(9) 3.372 2_756
H(8E) H(7B) 3.375 1_545
H(9A) S(9) 3.311 2_756
H(9A) S(10) 3.156 3_756
H(9A) C(7) 3.082 2_746
H(9A) C(9) 0.960 .
H(9A) H(7B) 3.325 1_545
H(9A) H(7B) 2.190 2_746
H(9A) H(7C) 3.260 2_746
H(9A) H(7C) 3.570 5_545
H(9B) S(9) 2.745 2_756
H(9B) S(9) 3.210 5_555
H(9B) C(7) 3.594 5_545
H(9B) C(9) 0.960 .
H(9B) H(7B) 3.422 2_746
H(9B) H(7C) 2.925 5_545
H(9C) S(6) 3.017 5_555
H(9C) S(9) 3.439 5_555
H(9C) S(10) 3.133 3_756
H(9C) C(9) 0.960 .
H(9C) H(7C) 3.454 5_545

loop_
_geom_torsion_atom_site_label_1
_geom_torsion_atom_site_label_2
_geom_torsion_atom_site_label_3
_geom_torsion_atom_site_label_4
_geom_torsion
_geom_torsion_site_symmetry_1
_geom_torsion_site_symmetry_3
_geom_torsion_site_symmetry_4
S(1) Pd(1) S(2) C(2) -1.79(9) . . .
S(2) Pd(1) S(1) C(1) 1.99(9) . . .
S(1) Pd(1) S(3) C(3) 177.84(9) . . .
S(3) Pd(1) S(1) C(1) -174.24(9) . . .
S(1) Pd(1) S(4) C(4) -82.3(4) . . .
S(4) Pd(1) S(1) C(1) -92.8(4) . . .
S(2) Pd(1) S(3) C(3) 88.7(4) . . .
S(3) Pd(1) S(2) C(2) 87.4(4) . . .
S(2) Pd(1) S(4) C(4) -177.13(9) . . .
S(4) Pd(1) S(2) C(2) 174.66(9) . . .
S(3) Pd(1) S(4) C(4) -0.90(9) . . .
S(4) Pd(1) S(3) C(3) 1.36(9) . . .
Pd(1) S(1) C(1) S(5) 177.60(14) . . .
Pd(1) S(1) C(1) C(2) -1.9(2) . . .
Pd(1) S(2) C(2) S(6) -177.39(13) . . .
Pd(1) S(2) C(2) C(1) 1.3(2) . . .
Pd(1) S(3) C(3) S(7) 179.22(13) . . .
Pd(1) S(3) C(3) C(4) -1.8(2) . . .
Pd(1) S(4) C(4) S(8) 179.75(13) . . .
Pd(1) S(4) C(4) C(3) 0.11(16) . . .
C(1) S(5) C(5) S(6) -0.30(19) . . .
C(1) S(5) C(5) S(9) 179.0(2) . . .
C(5) S(5) C(1) S(1) -179.18(18) . . .
C(5) S(5) C(1) C(2) 0.4(2) . . .
C(2) S(6) C(5) S(5) 0.15(19) . . .
C(2) S(6) C(5) S(9) -179.2(2) . . .
C(5) S(6) C(2) S(2) 178.89(17) . . .
C(5) S(6) C(2) C(1) 0.13(19) . . .
C(3) S(7) C(6) S(8) -2.34(17) . . .
C(3) S(7) C(6) S(10) 178.50(18) . . .
C(6) S(7) C(3) S(3) -179.91(16) . . .
C(6) S(7) C(3) C(4) 1.0(2) . . .
C(4) S(8) C(6) S(7) 2.61(17) . . .
C(4) S(8) C(6) S(10) -178.21(18) . . .
C(6) S(8) C(4) S(4) 178.38(16) . . .
C(6) S(8) C(4) C(3) -2.0(2) . . .
C(7) P(1) C(8A) C(9) 171.4 . . .
C(7) P(1) C(8A) C(9) 51.6 . 2_756 2_756
C(7) P(1) C(8B) C(9) 171.4 . . .
C(7) P(1) C(8B) C(9) 51.6 . 2_756 2_756
C(7) P(1) C(8A) C(9) 51.6 2_756 . .
C(7) P(1) C(8A) C(9) 171.4 2_756 2_756 2_756
C(7) P(1) C(8B) C(9) 51.6 2_756 . .
C(7) P(1) C(8B) C(9) 171.4 2_756 2_756 2_756
C(8A) P(1) C(8A) C(9) -68.4 . 2_756 2_756
C(8A) P(1) C(8A) C(9) -68.4 2_756 . .
C(8A) P(1) C(8B) C(9) -68.4 . 2_756 2_756
C(8B) P(1) C(8A) C(9) -68.4 2_756 . .
C(8A) P(1) C(8B) C(9) -68.4 2_756 . .
C(8B) P(1) C(8A) C(9) -68.4 . 2_756 2_756
C(8B) P(1) C(8B) C(9) -68.4 . 2_756 2_756
C(8B) P(1) C(8B) C(9) -68.4 2_756 . .
S(1) C(1) C(2) S(2) 0.5(3) . . .
S(1) C(1) C(2) S(6) 179.22(15) . . .
S(5) C(1) C(2) S(2) -179.06(15) . . .
S(5) C(1) C(2) S(6) -0.4(2) . . .
S(3) C(3) C(4) S(4) 1.3(3) . . .
S(3) C(3) C(4) S(8) -178.41(14) . . .
S(7) C(3) C(4) S(4) -179.73(14) . . .
S(7) C(3) C(4) S(8) 0.6(2) . . .
